data_1508752
loop_
_publ_author_name
'Wang, Xiao-Jing'
'Liu, Yun-Bao'
'Li, Li'
'Yu, Shi-Shan'
'Lv, Hai-Ning'
'Ma, Shuang-Gang'
'Bao, Xiu-Qi'
'Zhang, Dan'
'Qu, Jing'
'Li, Yong'

_publ_section_title
;
 Lycojaponicumins D and E: two new alkaloids from Lycopodium japonicum.
;
_journal_issue 22
_journal_name_full 'Organic letters'
_journal_page_first 5688
_journal_page_last 5691
_journal_paper_doi 10.1021/ol302701y
_journal_volume 14
_journal_year 2012
_chemical_absolute_configuration ad
_chemical_formula_moiety 'C17 H23 N O3'
_chemical_formula_sum 'C17 H23 N O3'
_chemical_formula_weight 289.36
_chemical_name_systematic
; 
 ? 
;
_space_group_IT_number 19
_symmetry_cell_setting orthorhombic
_symmetry_space_group_name_Hall 'P 2ac 2ab'
_symmetry_space_group_name_H-M 'P 21 21 21'
_atom_sites_solution_hydrogens geom
_atom_sites_solution_primary direct
_atom_sites_solution_secondary difmap
_audit_creation_method SHELXL-97
_cell_angle_alpha 90.00
_cell_angle_beta 90.00
_cell_angle_gamma 90.00
_cell_formula_units_Z 4
_cell_length_a 6.3189(9)
_cell_length_b 13.2585(19)
_cell_length_c 17.498(3)
_cell_measurement_reflns_used 467
_cell_measurement_temperature 173(2)
_cell_measurement_theta_max 68.22
_cell_measurement_theta_min 3.12
_cell_volume 1466.0(4)
_computing_cell_refinement 'Rapid Auto Ver 2.30(Rigaku 1998)'
_computing_data_collection 'Rapid Auto Ver 2.30(Rigaku 1998)'
_computing_data_reduction 'Rapid Auto Ver 2.30(Rigaku 1998)'
_computing_molecular_graphics 'XP in Siemens SHELXTL (Sheldrick, 1994)'
_computing_publication_material 'SHELX97 (Sheldrick, 1997)'
_computing_structure_refinement 'SHELXL-97 (Sheldrick, 1997)'
_computing_structure_solution 'SHELXS-97 (Sheldrick, 1990)'
_diffrn_ambient_temperature 173(2)
_diffrn_measured_fraction_theta_full 0.999
_diffrn_measured_fraction_theta_max 1.000
_diffrn_measurement_device_type 'Rigaku raxis Rapid IP Area Detector'
_diffrn_measurement_method '\w scans'
_diffrn_radiation_monochromator graphite
_diffrn_radiation_source 'rotating anode'
_diffrn_radiation_type CuK\a
_diffrn_radiation_wavelength 1.54186
_diffrn_reflns_av_R_equivalents 0.0436
_diffrn_reflns_av_sigmaI/netI 0.0368
_diffrn_reflns_limit_h_max 7
_diffrn_reflns_limit_h_min -7
_diffrn_reflns_limit_k_max 15
_diffrn_reflns_limit_k_min -15
_diffrn_reflns_limit_l_max 20
_diffrn_reflns_limit_l_min -20
_diffrn_reflns_number 10108
_diffrn_reflns_theta_full 68.24
_diffrn_reflns_theta_max 68.24
_diffrn_reflns_theta_min 4.18
_exptl_absorpt_coefficient_mu 0.717
_exptl_absorpt_correction_T_max 0.8299
_exptl_absorpt_correction_T_min 0.6981
_exptl_absorpt_correction_type numerical
_exptl_absorpt_process_details 'NUMABS by T.Higashi Jun 3, 2003'
_exptl_crystal_colour colorless
_exptl_crystal_density_diffrn 1.311
_exptl_crystal_density_method 'not measured'
_exptl_crystal_description block
_exptl_crystal_F_000 624
_exptl_crystal_size_max 0.54
_exptl_crystal_size_mid 0.27
_exptl_crystal_size_min 0.27
_refine_diff_density_max 0.197
_refine_diff_density_min -0.137
_refine_diff_density_rms 0.034
_refine_ls_abs_structure_details 'Flack H D (1983), Acta Cryst. A39, 876-881'
_refine_ls_abs_structure_Flack 0.1(2)
_refine_ls_extinction_coef 0.0149(6)
_refine_ls_extinction_expression Fc^*^=kFc[1+0.001xFc^2^\l^3^/sin(2\q)]^-1/4^
_refine_ls_extinction_method SHELXL
_refine_ls_goodness_of_fit_ref 1.107
_refine_ls_hydrogen_treatment constr
_refine_ls_matrix_type full
_refine_ls_number_parameters 192
_refine_ls_number_reflns 2665
_refine_ls_number_restraints 0
_refine_ls_restrained_S_all 1.107
_refine_ls_R_factor_all 0.0354
_refine_ls_R_factor_gt 0.0344
_refine_ls_shift/su_max 0.001
_refine_ls_shift/su_mean 0.000
_refine_ls_structure_factor_coef Fsqd
_refine_ls_weighting_details 'calc w=1/[\s^2^(Fo^2^)+(0.0253P)^2^+0.3823P] where P=(Fo^2^+2Fc^2^)/3'
_refine_ls_weighting_scheme calc
_refine_ls_wR_factor_gt 0.0788
_refine_ls_wR_factor_ref 0.0795
_reflns_number_gt 2581
_reflns_number_total 2665
_reflns_threshold_expression >2sigma(I)
_cod_data_source_file ol302701y_si_002.cif
_cod_data_source_block sx2864
_cod_original_cell_volume 1465.9(4)
_cod_original_sg_symbol_H-M P2(1)2(1)2(1)
_cod_database_code 1508752

loop_
_symmetry_equiv_pos_as_xyz
'x, y, z'
'-x+1/2, -y, z+1/2'
'-x, y+1/2, -z+1/2'
'x+1/2, -y+1/2, -z'

loop_
_atom_site_label
_atom_site_type_symbol
_atom_site_fract_x
_atom_site_fract_y
_atom_site_fract_z
_atom_site_U_iso_or_equiv
_atom_site_adp_type
_atom_site_occupancy
_atom_site_symmetry_multiplicity
_atom_site_calc_flag
_atom_site_refinement_flags
N1 N 0.2155(2) 0.20766(10) 0.77117(8) 0.0234(3) Uani 1 1 d .
O1 O 0.1661(2) 0.52120(9) 0.70865(7) 0.0322(3) Uani 1 1 d .
O2 O 0.02209(19) 0.62958(8) 0.84399(7) 0.0278(3) Uani 1 1 d .
H2OA H -0.0283 0.6398 0.8002 0.033 Uiso 1 1 d R
O3 O 0.71824(19) 0.36249(10) 0.89805(7) 0.0335(3) Uani 1 1 d .
C1 C 0.4066(3) 0.19755(13) 0.72381(10) 0.0263(4) Uani 1 1 d .
H1A H 0.3660 0.2075 0.6697 0.032 Uiso 1 1 calc R
H1B H 0.4598 0.1276 0.7289 0.032 Uiso 1 1 calc R
C2 C 0.5866(3) 0.26939(13) 0.74226(10) 0.0259(4) Uani 1 1 d .
H2A H 0.6990 0.2628 0.7032 0.031 Uiso 1 1 calc R
H2B H 0.6483 0.2517 0.7925 0.031 Uiso 1 1 calc R
C3 C 0.5066(3) 0.37809(12) 0.74405(10) 0.0232(4) Uani 1 1 d .
H3A H 0.4711 0.3992 0.6913 0.028 Uiso 1 1 calc R
H3B H 0.6220 0.4224 0.7625 0.028 Uiso 1 1 calc R
C4 C 0.3111(3) 0.39368(12) 0.79518(9) 0.0202(4) Uani 1 1 d .
C5 C 0.1998(2) 0.49215(12) 0.77376(10) 0.0221(4) Uani 1 1 d .
C6 C 0.1374(3) 0.54428(12) 0.84351(10) 0.0220(4) Uani 1 1 d .
C7 C 0.2210(3) 0.49855(12) 0.90462(10) 0.0225(4) Uani 1 1 d .
C8 C 0.2254(3) 0.53788(14) 0.98435(10) 0.0301(4) Uani 1 1 d .
H8A H 0.1395 0.4935 1.0176 0.036 Uiso 1 1 calc R
H8B H 0.1622 0.6062 0.9856 0.036 Uiso 1 1 calc R
C9 C 0.2201(3) 0.15879(12) 0.84664(10) 0.0288(4) Uani 1 1 d .
H9A H 0.2758 0.0896 0.8397 0.035 Uiso 1 1 calc R
H9B H 0.0722 0.1523 0.8646 0.035 Uiso 1 1 calc R
C10 C 0.3477(3) 0.20880(13) 0.91032(10) 0.0274(4) Uani 1 1 d .
H10A H 0.4969 0.2143 0.8936 0.033 Uiso 1 1 calc R
H10B H 0.3442 0.1646 0.9559 0.033 Uiso 1 1 calc R
C11 C 0.2691(3) 0.31391(12) 0.93332(9) 0.0249(4) Uani 1 1 d .
H11A H 0.3128 0.3263 0.9868 0.030 Uiso 1 1 calc R
H11B H 0.1125 0.3131 0.9323 0.030 Uiso 1 1 calc R
C12 C 0.3456(3) 0.40433(12) 0.88410(9) 0.0206(4) Uani 1 1 d .
C13 C 0.5763(3) 0.42289(13) 0.90939(10) 0.0227(4) Uani 1 1 d .
C14 C 0.6173(3) 0.51837(13) 0.95308(11) 0.0278(4) Uani 1 1 d .
H14A H 0.6212 0.5753 0.9165 0.033 Uiso 1 1 calc R
H14B H 0.7589 0.5136 0.9770 0.033 Uiso 1 1 calc R
C15 C 0.4554(3) 0.54268(15) 1.01527(10) 0.0295(4) Uani 1 1 d .
H15A H 0.4697 0.4908 1.0564 0.035 Uiso 1 1 calc R
C16 C 0.5005(4) 0.64513(19) 1.05029(15) 0.0612(7) Uani 1 1 d .
H16C H 0.6393 0.6439 1.0752 0.092 Uiso 1 1 calc R
H16B H 0.3912 0.6610 1.0882 0.092 Uiso 1 1 calc R
H16A H 0.5001 0.6966 1.0101 0.092 Uiso 1 1 calc R
C17 C 0.1432(3) 0.31225(12) 0.77324(10) 0.0219(4) Uani 1 1 d .
H17A H 0.0248 0.3168 0.8101 0.026 Uiso 1 1 calc R
H17B H 0.0859 0.3295 0.7222 0.026 Uiso 1 1 calc R

loop_
_atom_site_aniso_label
_atom_site_aniso_U_11
_atom_site_aniso_U_22
_atom_site_aniso_U_33
_atom_site_aniso_U_23
_atom_site_aniso_U_13
_atom_site_aniso_U_12
N1 0.0205(7) 0.0214(7) 0.0284(8) -0.0016(6) -0.0004(6) -0.0014(6)
O1 0.0403(7) 0.0314(7) 0.0250(7) 0.0030(5) -0.0041(6) 0.0082(6)
O2 0.0312(7) 0.0247(6) 0.0277(6) -0.0015(5) -0.0032(6) 0.0072(5)
O3 0.0203(6) 0.0411(7) 0.0390(7) -0.0063(6) -0.0040(6) 0.0057(6)
C1 0.0253(9) 0.0236(8) 0.0301(10) -0.0039(8) -0.0010(7) 0.0026(7)
C2 0.0204(8) 0.0288(9) 0.0284(9) -0.0023(8) 0.0016(7) 0.0032(7)
C3 0.0212(8) 0.0249(9) 0.0235(8) -0.0018(7) 0.0014(7) -0.0039(7)
C4 0.0184(8) 0.0217(8) 0.0207(8) -0.0010(7) 0.0016(7) 0.0000(7)
C5 0.0190(8) 0.0212(8) 0.0260(9) 0.0009(7) -0.0010(7) -0.0019(7)
C6 0.0175(7) 0.0189(8) 0.0295(9) 0.0000(7) -0.0002(7) -0.0010(7)
C7 0.0179(8) 0.0239(8) 0.0257(8) -0.0028(7) 0.0013(7) -0.0002(7)
C8 0.0303(9) 0.0312(9) 0.0288(9) -0.0042(8) 0.0007(8) 0.0045(8)
C9 0.0332(9) 0.0219(8) 0.0311(9) 0.0026(8) -0.0012(9) -0.0026(8)
C10 0.0303(9) 0.0255(9) 0.0265(9) 0.0057(7) -0.0019(8) -0.0019(8)
C11 0.0231(8) 0.0293(9) 0.0222(8) 0.0018(7) 0.0002(7) -0.0007(8)
C12 0.0179(8) 0.0212(8) 0.0226(8) -0.0027(7) -0.0018(7) 0.0004(7)
C13 0.0189(9) 0.0269(9) 0.0225(8) 0.0024(7) 0.0011(7) 0.0000(7)
C14 0.0225(8) 0.0307(9) 0.0302(10) 0.0002(8) -0.0040(7) -0.0041(7)
C15 0.0323(10) 0.0340(10) 0.0224(8) 0.0004(8) -0.0043(8) -0.0028(9)
C16 0.0559(15) 0.0661(16) 0.0615(15) -0.0351(14) -0.0001(13) -0.0119(13)
C17 0.0179(7) 0.0238(8) 0.0240(8) -0.0018(7) -0.0013(7) -0.0018(7)

loop_
_atom_type_symbol
_atom_type_description
_atom_type_scat_dispersion_real
_atom_type_scat_dispersion_imag
_atom_type_scat_source
C C 0.0181 0.0091 'International Tables Vol C Tables 4.2.6.8 and 6.1.1.4'
H H 0.0000 0.0000 'International Tables Vol C Tables 4.2.6.8 and 6.1.1.4'
N N 0.0311 0.0180 'International Tables Vol C Tables 4.2.6.8 and 6.1.1.4'
O O 0.0492 0.0322 'International Tables Vol C Tables 4.2.6.8 and 6.1.1.4'

loop_
_geom_angle_atom_site_label_1
_geom_angle_atom_site_label_2
_geom_angle_atom_site_label_3
_geom_angle
C17 N1 C1 110.94(13)
C17 N1 C9 113.72(13)
C1 N1 C9 116.69(14)
C6 O2 H2OA 109.5
N1 C1 C2 115.99(14)
N1 C1 H1A 108.3
C2 C1 H1A 108.3
N1 C1 H1B 108.3
C2 C1 H1B 108.3
H1A C1 H1B 107.4
C1 C2 C3 110.36(14)
C1 C2 H2A 109.6
C3 C2 H2A 109.6
C1 C2 H2B 109.6
C3 C2 H2B 109.6
H2A C2 H2B 108.1
C2 C3 C4 113.86(14)
C2 C3 H3A 108.8
C4 C3 H3A 108.8
C2 C3 H3B 108.8
C4 C3 H3B 108.8
H3A C3 H3B 107.7
C5 C4 C3 109.94(13)
C5 C4 C17 102.58(13)
C3 C4 C17 108.03(13)
C5 C4 C12 103.23(13)
C3 C4 C12 118.32(13)
C17 C4 C12 113.47(13)
O1 C5 C6 125.77(15)
O1 C5 C4 125.31(15)
C6 C5 C4 108.91(14)
C7 C6 O2 126.14(16)
C7 C6 C5 110.33(14)
O2 C6 C5 123.42(15)
C6 C7 C8 126.67(15)
C6 C7 C12 112.84(15)
C8 C7 C12 119.97(15)
C7 C8 C15 111.00(15)
C7 C8 H8A 109.4
C15 C8 H8A 109.4
C7 C8 H8B 109.4
C15 C8 H8B 109.4
H8A C8 H8B 108.0
N1 C9 C10 118.32(14)
N1 C9 H9A 107.7
C10 C9 H9A 107.7
N1 C9 H9B 107.7
C10 C9 H9B 107.7
H9A C9 H9B 107.1
C9 C10 C11 114.55(15)
C9 C10 H10A 108.6
C11 C10 H10A 108.6
C9 C10 H10B 108.6
C11 C10 H10B 108.6
H10A C10 H10B 107.6
C10 C11 C12 117.09(14)
C10 C11 H11A 108.0
C12 C11 H11A 108.0
C10 C11 H11B 108.0
C12 C11 H11B 108.0
H11A C11 H11B 107.3
C7 C12 C13 106.88(13)
C7 C12 C11 110.03(13)
C13 C12 C11 104.94(14)
C7 C12 C4 103.61(13)
C13 C12 C4 115.31(13)
C11 C12 C4 115.78(13)
O3 C13 C14 120.68(15)
O3 C13 C12 122.93(15)
C14 C13 C12 116.31(14)
C13 C14 C15 115.16(14)
C13 C14 H14A 108.5
C15 C14 H14A 108.5
C13 C14 H14B 108.5
C15 C14 H14B 108.5
H14A C14 H14B 107.5
C16 C15 C14 110.53(17)
C16 C15 C8 110.70(18)
C14 C15 C8 111.71(14)
C16 C15 H15A 107.9
C14 C15 H15A 107.9
C8 C15 H15A 107.9
C15 C16 H16C 109.5
C15 C16 H16B 109.5
H16C C16 H16B 109.5
C15 C16 H16A 109.5
H16C C16 H16A 109.5
H16B C16 H16A 109.5
N1 C17 C4 116.75(14)
N1 C17 H17A 108.1
C4 C17 H17A 108.1
N1 C17 H17B 108.1
C4 C17 H17B 108.1
H17A C17 H17B 107.3

loop_
_geom_bond_atom_site_label_1
_geom_bond_atom_site_label_2
_geom_bond_distance
N1 C17 1.460(2)
N1 C1 1.471(2)
N1 C9 1.471(2)
O1 C5 1.221(2)
O2 C6 1.3454(19)
O2 H2OA 0.8401
O3 C13 1.219(2)
C1 C2 1.519(2)
C1 H1A 0.9900
C1 H1B 0.9900
C2 C3 1.528(2)
C2 H2A 0.9900
C2 H2B 0.9900
C3 C4 1.539(2)
C3 H3A 0.9900
C3 H3B 0.9900
C4 C5 1.529(2)
C4 C17 1.562(2)
C4 C12 1.577(2)
C5 C6 1.457(2)
C6 C7 1.338(2)
C7 C8 1.490(2)
C7 C12 1.519(2)
C8 C15 1.552(3)
C8 H8A 0.9900
C8 H8B 0.9900
C9 C10 1.527(2)
C9 H9A 0.9900
C9 H9B 0.9900
C10 C11 1.533(2)
C10 H10A 0.9900
C10 H10B 0.9900
C11 C12 1.553(2)
C11 H11A 0.9900
C11 H11B 0.9900
C12 C13 1.544(2)
C13 C14 1.501(2)
C14 C15 1.528(3)
C14 H14A 0.9900
C14 H14B 0.9900
C15 C16 1.517(3)
C15 H15A 1.0000
C16 H16C 0.9800
C16 H16B 0.9800
C16 H16A 0.9800
C17 H17A 0.9900
C17 H17B 0.9900

loop_
_geom_torsion_atom_site_label_1
_geom_torsion_atom_site_label_2
_geom_torsion_atom_site_label_3
_geom_torsion_atom_site_label_4
_geom_torsion
C17 N1 C1 C2 51.46(19)
C9 N1 C1 C2 -80.95(19)
N1 C1 C2 C3 -51.7(2)
C1 C2 C3 C4 51.46(19)
C2 C3 C4 C5 -161.34(14)
C2 C3 C4 C17 -50.13(18)
C2 C3 C4 C12 80.50(18)
C3 C4 C5 O1 43.4(2)
C17 C4 C5 O1 -71.3(2)
C12 C4 C5 O1 170.58(16)
C3 C4 C5 C6 -137.67(14)
C17 C4 C5 C6 107.61(14)
C12 C4 C5 C6 -10.53(16)
O1 C5 C6 C7 -172.39(17)
C4 C5 C6 C7 8.72(19)
O1 C5 C6 O2 4.0(3)
C4 C5 C6 O2 -174.87(14)
O2 C6 C7 C8 -7.4(3)
C5 C6 C7 C8 168.87(16)
O2 C6 C7 C12 -179.07(15)
C5 C6 C7 C12 -2.78(19)
C6 C7 C8 C15 -123.7(2)
C12 C7 C8 C15 47.4(2)
C17 N1 C9 C10 -55.5(2)
C1 N1 C9 C10 75.6(2)
N1 C9 C10 C11 62.6(2)
C9 C10 C11 C12 -83.3(2)
C6 C7 C12 C13 118.25(16)
C8 C7 C12 C13 -54.02(19)
C6 C7 C12 C11 -128.34(15)
C8 C7 C12 C11 59.4(2)
C6 C7 C12 C4 -3.97(18)
C8 C7 C12 C4 -176.24(15)
C10 C11 C12 C7 169.00(14)
C10 C11 C12 C13 -76.35(17)
C10 C11 C12 C4 52.0(2)
C5 C4 C12 C7 8.52(15)
C3 C4 C12 C7 130.16(14)
C17 C4 C12 C7 -101.72(15)
C5 C4 C12 C13 -107.90(15)
C3 C4 C12 C13 13.7(2)
C17 C4 C12 C13 141.86(14)
C5 C4 C12 C11 129.06(14)
C3 C4 C12 C11 -109.29(16)
C17 C4 C12 C11 18.82(19)
C7 C12 C13 O3 -177.05(16)
C11 C12 C13 O3 66.1(2)
C4 C12 C13 O3 -62.5(2)
C7 C12 C13 C14 6.0(2)
C11 C12 C13 C14 -110.82(16)
C4 C12 C13 C14 120.56(16)
O3 C13 C14 C15 -132.95(17)
C12 C13 C14 C15 44.1(2)
C13 C14 C15 C16 -174.60(18)
C13 C14 C15 C8 -50.9(2)
C7 C8 C15 C16 130.62(18)
C7 C8 C15 C14 7.0(2)
C1 N1 C17 C4 -51.68(19)
C9 N1 C17 C4 82.22(18)
C5 C4 C17 N1 167.29(14)
C3 C4 C17 N1 51.18(18)
C12 C4 C17 N1 -82.07(17)

loop_
_cod_related_entry_id
_cod_related_entry_database
_cod_related_entry_code
1 ChemSpider 30652058
